data_1567299
loop_
_publ_author_name
'Jori, Nadir'
'Rajeshkumar, Thayalan'
'Scopelliti, Rosario'
'\(Zivkovi\'c, Ivica'
'Sienkiewicz, Andrzej'
'Maron, Laurent'
'Mazzanti, Marinella'

_publ_section_title
;
 Cation assisted binding and cleavage of dinitrogen by uranium complexes
;
_journal_issue 32
_journal_name_full 'Chemical Science'
_journal_page_first 9232
_journal_page_last 9242
_journal_paper_doi 10.1039/D2SC02530B
_journal_volume 13
_journal_year 2022
_chemical_formula_moiety 'C72 H162 O25 Rb Si6 U2'
_chemical_formula_sum 'C72 H162 O25 Rb Si6 U2'
_chemical_formula_weight 2158.08
_space_group_crystal_system triclinic
_space_group_IT_number 2
_space_group_name_Hall '-P 1'
_space_group_name_H-M_alt 'P -1'
_atom_sites_solution_hydrogens geom
_atom_sites_solution_primary dual
_atom_sites_solution_secondary difmap
_audit_creation_method SHELXL-2018/3
_audit_update_record
;
2022-02-24 deposited with the CCDC.	2022-07-14 downloaded from the CCDC.
;
_cell_angle_alpha 71.888(6)
_cell_angle_beta 81.133(6)
_cell_angle_gamma 71.005(6)
_cell_formula_units_Z 2
_cell_length_a 13.7997(11)
_cell_length_b 16.5080(11)
_cell_length_c 25.0252(18)
_cell_measurement_reflns_used 2529
_cell_measurement_temperature 140.00(10)
_cell_measurement_theta_max 71.1280
_cell_measurement_theta_min 5.0890
_cell_volume 5114.5(7)
_computing_cell_refinement 'CrysAlisPro 1.171.39.46 (Rigaku OD, 2018)'
_computing_data_collection 'CrysAlisPro 1.171.39.46 (Rigaku OD, 2018)'
_computing_data_reduction 'CrysAlisPro 1.171.39.46 (Rigaku OD, 2018)'
_computing_molecular_graphics 'Mercury 4.1.3 (CCDC, 2019)'
_computing_publication_material 'CIFTab (Sheldrick, 2015)'
_computing_structure_refinement 'SHELXL-2018/3 (Sheldrick, 2018)'
_computing_structure_solution 'SHELXT (Sheldrick, 2015)'
_diffrn_ambient_environment N~2~
_diffrn_ambient_temperature 140.00(10)
_diffrn_detector 'CCD plate'
_diffrn_detector_area_resol_mean 10.2665
_diffrn_detector_type Atlas
_diffrn_measured_fraction_theta_full 0.997
_diffrn_measured_fraction_theta_max 0.957
_diffrn_measurement_details
;
List of Runs (angles in degrees, time in seconds):

  # Type    Start    End  Width  t~exp~   \w     \q     \k     \f   Frames
#--------------------------------------------------------------------------
  1  \w    -46.00 -11.00   1.00   10.00    --  -43.13 125.00 120.00   35
  2  \w    -71.00  30.00   1.00   10.00    --  -43.13  57.00  30.00  101
  3  \w   -107.00 -22.00   1.00   10.00    --  -43.13 -57.00-120.00   85
  4  \w   -107.00 -80.00   1.00   10.00    --  -43.13 -99.00   0.00   27
  5  \w   -123.00 -84.00   1.00   10.00    --  -43.13 -99.00 -60.00   39
  6  \w     27.00  91.00   1.00   10.00    --   43.13-125.00-180.00   64
  7  \w     40.00 116.00   1.00   40.00    --  105.68-125.00  30.00   76
  8  \w     34.00  65.00   1.00   40.00    --  105.68 -61.00-150.00   31
  9  \w     38.00 112.00   1.00   40.00    --  105.68 -77.00   0.00   74
 10  \w     60.00 131.00   1.00   40.00    --  105.68 -45.00  90.00   71
 11  \w     44.00 129.00   1.00   40.00    --  105.68 -45.00   0.00   85
 12  \w     55.00  82.00   1.00   40.00    --  105.68 -94.00 -60.00   27
 13  \w     42.00 118.00   1.00   40.00    --  105.68-125.00-180.00   76
 14  \w    110.00 178.00   1.00   40.00    --  105.68  77.00 150.00   68
 15  \w     48.00 109.00   1.00   40.00    --  105.68 -94.00-150.00   61
 16  \w     48.00 117.00   1.00   40.00    --  105.68 -45.00-150.00   69
 17  \w     18.00 174.00   1.00   40.00    --  105.68   0.00 -30.00  156
;
_diffrn_measurement_device 'four-circle diffractometer'
_diffrn_measurement_device_type 'SuperNova, Dual, Cu at home/near, Atlas'
_diffrn_measurement_method '\w scans'
_diffrn_radiation_monochromator mirror
_diffrn_radiation_probe x-ray
_diffrn_radiation_type 'Cu K\a'
_diffrn_radiation_wavelength 1.54184
_diffrn_reflns_av_unetI/netI 0.3321
_diffrn_reflns_Laue_measured_fraction_full 0.997
_diffrn_reflns_Laue_measured_fraction_max 0.957
_diffrn_reflns_limit_h_max 14
_diffrn_reflns_limit_h_min -17
_diffrn_reflns_limit_k_max 17
_diffrn_reflns_limit_k_min -20
_diffrn_reflns_limit_l_max 30
_diffrn_reflns_limit_l_min -30
_diffrn_reflns_number 22172
_diffrn_reflns_point_group_measured_fraction_full 0.997
_diffrn_reflns_point_group_measured_fraction_max 0.957
_diffrn_reflns_theta_full 67.684
_diffrn_reflns_theta_max 74.332
_diffrn_reflns_theta_min 3.393
_diffrn_source 'micro-focus sealed X-ray tube'
_diffrn_source_type 'SuperNova (Cu) X-ray Source'
_exptl_absorpt_coefficient_mu 10.590
_exptl_absorpt_correction_T_max 0.711
_exptl_absorpt_correction_T_min 0.480
_exptl_absorpt_correction_type gaussian
_exptl_absorpt_process_details
;
CrysAlisPro 1.171.39.46 (Rigaku Oxford Diffraction, 2018)
Numerical absorption correction based on gaussian integration over
a multifaceted crystal model.
Empirical absorption correction using spherical harmonics,
 implemented in SCALE3 ABSPACK scaling algorithm.
;
_exptl_crystal_colour 'clear dark orange'
_exptl_crystal_density_diffrn 1.401
_exptl_crystal_description irregular
_exptl_crystal_F_000 2198
_exptl_crystal_size_max 0.126
_exptl_crystal_size_mid 0.076
_exptl_crystal_size_min 0.057
_refine_diff_density_max 5.654
_refine_diff_density_min -4.529
_refine_diff_density_rms 0.282
_refine_ls_extinction_method none
_refine_ls_goodness_of_fit_ref 0.922
_refine_ls_hydrogen_treatment constr
_refine_ls_matrix_type full
_refine_ls_number_parameters 958
_refine_ls_number_reflns 22172
_refine_ls_number_restraints 1619
_refine_ls_restrained_S_all 0.908
_refine_ls_R_factor_all 0.2321
_refine_ls_R_factor_gt 0.0858
_refine_ls_shift/su_max 0.001
_refine_ls_shift/su_mean 0.000
_refine_ls_structure_factor_coef Fsqd
_refine_ls_weighting_details 'w=1/[\s^2^(Fo^2^)+(0.0692P)^2^] where P=(Fo^2^+2Fc^2^)/3'
_refine_ls_weighting_scheme calc
_refine_ls_wR_factor_gt 0.1870
_refine_ls_wR_factor_ref 0.2326
_reflns_Friedel_coverage 0.000
_reflns_number_gt 7384
_reflns_number_total 22172
_reflns_threshold_expression 'I > 2\s(I)'
_cod_data_source_file d2sc02530b2.cif
_cod_data_source_block nj68
_cod_depositor_comments 'Adding full bibliography for 1567298--1567305.cif.'
_cod_database_code 1567299
_shelx_shelxl_version_number 2018/3
_shelx_space_group_comment
;
The symmetry employed for this shelxl refinement is uniquely defined
by the following loop, which should always be used as a source of
symmetry information in preference to the above space-group names.
They are only intended as comments.
;
_shelx_estimated_absorpt_t_min 0.349
_shelx_estimated_absorpt_t_max 0.584

loop_
_space_group_symop_operation_xyz
'x, y, z'
'-x, -y, -z'

loop_
_atom_site_label
_atom_site_type_symbol
_atom_site_fract_x
_atom_site_fract_y
_atom_site_fract_z
_atom_site_U_iso_or_equiv
_atom_site_adp_type
_atom_site_occupancy
_atom_site_site_symmetry_order
_atom_site_calc_flag
_atom_site_refinement_flags_posn
_atom_site_refinement_flags_adp
_atom_site_refinement_flags_occupancy
_atom_site_disorder_assembly
_atom_site_disorder_group
U1 U 0.65576(6) 0.85234(5) 0.28706(3) 0.0531(3) Uani 1 1 d . . . . .
U2 U 0.75881(6) 0.63972(5) 0.21447(3) 0.0439(2) Uani 1 1 d . . . . .
Rb1 Rb 0.97348(18) 0.69545(15) 0.25356(10) 0.0577(6) Uani 1 1 d . . . . .
Si1 Si 0.8412(5) 0.9088(4) 0.3177(3) 0.0494(15) Uani 1 1 d . . . . .
Si2 Si 0.5219(6) 1.0146(6) 0.1803(3) 0.084(2) Uani 1 1 d . . . . .
Si3 Si 0.4792(5) 0.8149(4) 0.4148(2) 0.0503(14) Uani 1 1 d . . . . .
Si4 Si 0.6383(5) 0.5184(4) 0.1526(3) 0.0564(15) Uani 1 1 d . . . . .
Si5 Si 0.9379(5) 0.4719(4) 0.3258(3) 0.0526(15) Uani 1 1 d . . . . .
Si6 Si 0.9677(5) 0.6977(4) 0.1077(2) 0.0462(13) Uani 1 1 d . . . . .
O1 O 0.8279(10) 0.8341(8) 0.2970(5) 0.047(3) Uani 1 1 d . U . . .
O2 O 0.8912(12) 0.8808(9) 0.3761(6) 0.063(4) Uani 1 1 d . U . . .
O3 O 0.8994(11) 0.9700(10) 0.2710(6) 0.062(4) Uani 1 1 d . U . . .
O4 O 0.7181(11) 0.9671(9) 0.3166(6) 0.058(3) Uani 1 1 d D U . . .
O21 O 0.5397(18) 0.9434(14) 0.2395(9) 0.118(5) Uani 1 1 d . U . . .
O22 O 0.6440(16) 0.9789(15) 0.1773(9) 0.116(5) Uani 1 1 d D U . . .
O23 O 0.4686(17) 1.1061(13) 0.1852(9) 0.102(5) Uani 1 1 d . U . . .
O24 O 0.4729(14) 0.9946(10) 0.1331(7) 0.074(4) Uani 1 1 d . U . . .
O41 O 0.5650(11) 0.8274(8) 0.3619(6) 0.049(3) Uani 1 1 d . U . . .
O42 O 0.4213(12) 0.9076(10) 0.4327(7) 0.065(4) Uani 1 1 d . U . . .
O43 O 0.3870(12) 0.7855(10) 0.4030(7) 0.068(4) Uani 1 1 d . U . . .
O44 O 0.5429(11) 0.7426(9) 0.4687(6) 0.057(3) Uani 1 1 d . U . . .
O61 O 0.6806(13) 0.5755(10) 0.1774(7) 0.071(4) Uani 1 1 d . U . . .
O62 O 0.575(2) 0.5738(17) 0.1019(11) 0.139(7) Uani 1 1 d . U . . .
O63 O 0.5638(16) 0.4721(12) 0.1966(9) 0.101(5) Uani 1 1 d . U . . .
O64 O 0.7319(15) 0.4395(12) 0.1377(9) 0.095(5) Uani 1 1 d . U . . .
O81 O 0.8593(11) 0.5481(8) 0.2804(6) 0.052(3) Uani 1 1 d . U . . .
O82 O 0.8817(11) 0.4467(9) 0.3875(6) 0.056(3) Uani 1 1 d . U . . .
O83 O 0.9914(12) 0.3812(9) 0.3092(7) 0.063(4) Uani 1 1 d . U . . .
O84 O 1.0298(11) 0.5153(9) 0.3264(6) 0.056(3) Uani 1 1 d . U . . .
O101 O 0.8788(11) 0.6858(9) 0.1585(6) 0.053(3) Uani 1 1 d . U . . .
O102 O 1.0293(11) 0.6125(9) 0.0869(6) 0.058(3) Uani 1 1 d . U . . .
O103 O 1.0449(12) 0.7338(10) 0.1319(6) 0.062(3) Uani 1 1 d . U . . .
O104 O 0.9293(13) 0.7766(10) 0.0516(7) 0.074(4) Uani 1 1 d . U . . .
O105 O 0.6886(12) 0.7517(10) 0.2557(6) 0.057(3) Uani 1 1 d . U . . .
C1 C 0.896(2) 0.8069(16) 0.4267(11) 0.068(5) Uani 1 1 d . U . . .
C2 C 0.7919(19) 0.7951(17) 0.4446(11) 0.079(7) Uani 1 1 d . U . . .
H2A H 0.796160 0.745108 0.478733 0.119 Uiso 1 1 calc R U . . .
H2B H 0.744927 0.849766 0.452279 0.119 Uiso 1 1 calc R U . . .
H2C H 0.766287 0.782740 0.414437 0.119 Uiso 1 1 calc R U . . .
C3 C 0.9673(19) 0.7263(15) 0.4148(11) 0.077(6) Uani 1 1 d . U . . .
H3A H 0.971569 0.675757 0.448622 0.115 Uiso 1 1 calc R U . . .
H3B H 0.942528 0.714330 0.384186 0.115 Uiso 1 1 calc R U . . .
H3C H 1.035448 0.734547 0.403547 0.115 Uiso 1 1 calc R U . . .
C4 C 0.935(2) 0.8355(18) 0.4697(12) 0.094(8) Uani 1 1 d . U . . .
H4A H 0.941049 0.789024 0.505793 0.141 Uiso 1 1 calc R U . . .
H4B H 1.002373 0.844392 0.456326 0.141 Uiso 1 1 calc R U . . .
H4C H 0.886447 0.891372 0.474774 0.141 Uiso 1 1 calc R U . . .
C5 C 1.0070(17) 0.9676(14) 0.2614(9) 0.056(4) Uani 1 1 d . U . . .
C6 C 1.0716(18) 0.8781(14) 0.2574(10) 0.067(6) Uani 1 1 d . U . . .
H6A H 1.143843 0.876952 0.250938 0.100 Uiso 1 1 calc R U . . .
H6B H 1.062707 0.833102 0.292536 0.100 Uiso 1 1 calc R U . . .
H6C H 1.050957 0.864983 0.225967 0.100 Uiso 1 1 calc R U . . .
C7 C 1.0376(17) 0.9943(14) 0.3097(9) 0.062(5) Uani 1 1 d . U . . .
H7A H 1.109995 0.992819 0.303511 0.094 Uiso 1 1 calc R U . . .
H7B H 0.994778 1.054665 0.309792 0.094 Uiso 1 1 calc R U . . .
H7C H 1.027329 0.952201 0.345965 0.094 Uiso 1 1 calc R U . . .
C8 C 1.0136(19) 1.0373(15) 0.2051(10) 0.072(6) Uani 1 1 d . U . . .
H8A H 1.084681 1.039067 0.196082 0.108 Uiso 1 1 calc R U . . .
H8B H 0.991154 1.021425 0.175443 0.108 Uiso 1 1 calc R U . . .
H8C H 0.969177 1.096014 0.207732 0.108 Uiso 1 1 calc R U . . .
C9 C 0.6693(15) 1.0499(12) 0.3338(9) 0.072(5) Uani 1 1 d D U . . .
C10 C 0.652(3) 1.037(2) 0.3951(11) 0.168(12) Uani 1 1 d D U . . .
H10A H 0.613278 0.993430 0.411034 0.253 Uiso 1 1 calc R U . . .
H10B H 0.718458 1.013889 0.412263 0.253 Uiso 1 1 calc R U . . .
H10C H 0.613307 1.093540 0.402720 0.253 Uiso 1 1 calc R U . . .
C11 C 0.567(2) 1.0933(19) 0.3123(13) 0.125(9) Uani 1 1 d D U . . .
H11A H 0.525935 1.051420 0.325255 0.187 Uiso 1 1 calc R U . . .
H11B H 0.533232 1.145757 0.326178 0.187 Uiso 1 1 calc R U . . .
H11C H 0.572551 1.111980 0.271023 0.187 Uiso 1 1 calc R U . . .
C12 C 0.727(3) 1.114(2) 0.3136(15) 0.169(13) Uani 1 1 d D U . . .
H12A H 0.796232 1.086906 0.327398 0.254 Uiso 1 1 calc R U . . .
H12B H 0.731427 1.132652 0.272351 0.254 Uiso 1 1 calc R U . . .
H12C H 0.692108 1.166428 0.327505 0.254 Uiso 1 1 calc R U . . .
C21 C 0.703(2) 1.0215(14) 0.1285(11) 0.118(7) Uani 1 1 d D U . . .
C22 C 0.795(2) 0.9370(15) 0.1370(10) 0.092(7) Uani 1 1 d D U . . .
H22A H 0.849596 0.947202 0.108159 0.138 Uiso 1 1 calc R U . . .
H22B H 0.820174 0.921915 0.174419 0.138 Uiso 1 1 calc R U . . .
H22C H 0.773277 0.887676 0.133934 0.138 Uiso 1 1 calc R U . . .
C23 C 0.743(3) 1.0938(17) 0.1346(17) 0.174(13) Uani 1 1 d D U . . .
H23A H 0.780390 1.116478 0.099690 0.261 Uiso 1 1 calc R U . . .
H23B H 0.684409 1.142630 0.142394 0.261 Uiso 1 1 calc R U . . .
H23C H 0.788325 1.068917 0.165845 0.261 Uiso 1 1 calc R U . . .
C24 C 0.677(2) 1.0467(17) 0.0679(12) 0.119(9) Uani 1 1 d D U . . .
H24A H 0.727242 1.073820 0.043187 0.178 Uiso 1 1 calc R U . . .
H24B H 0.678444 0.993188 0.058188 0.178 Uiso 1 1 calc R U . . .
H24C H 0.608236 1.089519 0.062953 0.178 Uiso 1 1 calc R U . . .
C25 C 0.385(3) 1.182(2) 0.1719(16) 0.107(7) Uani 1 1 d . U . . .
C26 C 0.404(3) 1.254(2) 0.1814(19) 0.167(13) Uani 1 1 d . U . . .
H26A H 0.467353 1.262964 0.160180 0.251 Uiso 1 1 calc R U . . .
H26B H 0.346529 1.307806 0.168968 0.251 Uiso 1 1 calc R U . . .
H26C H 0.411379 1.241976 0.221673 0.251 Uiso 1 1 calc R U . . .
C27 C 0.359(3) 1.204(2) 0.1110(16) 0.143(11) Uani 1 1 d . U . . .
H27A H 0.416939 1.217713 0.085764 0.215 Uiso 1 1 calc R U . . .
H27B H 0.345692 1.152918 0.104965 0.215 Uiso 1 1 calc R U . . .
H27C H 0.297928 1.255945 0.103177 0.215 Uiso 1 1 calc R U . . .
C28 C 0.299(3) 1.165(3) 0.200(2) 0.188(13) Uani 1 1 d . U . . .
H28A H 0.240286 1.219267 0.190043 0.282 Uiso 1 1 calc R U . . .
H28B H 0.286038 1.117148 0.189424 0.282 Uiso 1 1 calc R U . . .
H28C H 0.306488 1.147223 0.240557 0.282 Uiso 1 1 calc R U . . .
C29 C 0.435(2) 0.9249(18) 0.1328(12) 0.077(6) Uani 1 1 d . U . . .
C30 C 0.414(2) 0.9465(19) 0.0715(13) 0.104(9) Uani 1 1 d . U . . .
H30A H 0.386849 0.901380 0.066544 0.156 Uiso 1 1 calc R U . . .
H30B H 0.363491 1.005396 0.060046 0.156 Uiso 1 1 calc R U . . .
H30C H 0.477846 0.946499 0.048124 0.156 Uiso 1 1 calc R U . . .
C31 C 0.332(3) 0.938(2) 0.1687(15) 0.138(11) Uani 1 1 d . U . . .
H31A H 0.301893 0.891174 0.170026 0.207 Uiso 1 1 calc R U . . .
H31B H 0.344651 0.934281 0.206989 0.207 Uiso 1 1 calc R U . . .
H31C H 0.284838 0.996517 0.151807 0.207 Uiso 1 1 calc R U . . .
C32 C 0.516(2) 0.8397(16) 0.1494(13) 0.090(7) Uani 1 1 d . U . . .
H32A H 0.490386 0.790872 0.149289 0.135 Uiso 1 1 calc R U . . .
H32B H 0.575805 0.840793 0.122690 0.135 Uiso 1 1 calc R U . . .
H32C H 0.535817 0.830470 0.187279 0.135 Uiso 1 1 calc R U . . .
C41 C 0.323(2) 0.9761(16) 0.4178(11) 0.069(5) Uani 1 1 d . U . . .
C42 C 0.336(2) 1.0554(16) 0.4334(12) 0.091(8) Uani 1 1 d . U . . .
H42A H 0.273724 1.106097 0.425126 0.136 Uiso 1 1 calc R U . . .
H42B H 0.347333 1.037909 0.473680 0.136 Uiso 1 1 calc R U . . .
H42C H 0.394948 1.072518 0.411419 0.136 Uiso 1 1 calc R U . . .
C43 C 0.3155(19) 1.0038(16) 0.3540(10) 0.073(6) Uani 1 1 d . U . . .
H43A H 0.249988 1.049630 0.343880 0.109 Uiso 1 1 calc R U . . .
H43B H 0.372199 1.027804 0.335285 0.109 Uiso 1 1 calc R U . . .
H43C H 0.319515 0.951761 0.341813 0.109 Uiso 1 1 calc R U . . .
C44 C 0.236(2) 0.948(2) 0.4525(13) 0.108(9) Uani 1 1 d . U . . .
H44A H 0.171337 0.994617 0.441715 0.163 Uiso 1 1 calc R U . . .
H44B H 0.233856 0.892569 0.446198 0.163 Uiso 1 1 calc R U . . .
H44C H 0.244802 0.937186 0.492444 0.163 Uiso 1 1 calc R U . . .
C45 C 0.384(2) 0.7243(18) 0.3745(12) 0.078(6) Uani 1 1 d . U . . .
C46 C 0.385(3) 0.768(2) 0.3103(13) 0.114(9) Uani 1 1 d . U . . .
H46A H 0.332447 0.826365 0.302053 0.171 Uiso 1 1 calc R U . . .
H46B H 0.452313 0.775419 0.296216 0.171 Uiso 1 1 calc R U . . .
H46C H 0.369034 0.729674 0.291728 0.171 Uiso 1 1 calc R U . . .
C47 C 0.272(2) 0.720(2) 0.3871(16) 0.125(10) Uani 1 1 d . U . . .
H47A H 0.224423 0.779160 0.372766 0.187 Uiso 1 1 calc R U . . .
H47B H 0.262359 0.678754 0.368487 0.187 Uiso 1 1 calc R U . . .
H47C H 0.258633 0.697806 0.427801 0.187 Uiso 1 1 calc R U . . .
C48 C 0.451(3) 0.6433(19) 0.3938(15) 0.118(9) Uani 1 1 d . U . . .
H48A H 0.446608 0.603446 0.372900 0.177 Uiso 1 1 calc R U . . .
H48B H 0.521062 0.648452 0.388503 0.177 Uiso 1 1 calc R U . . .
H48C H 0.434879 0.618857 0.433917 0.177 Uiso 1 1 calc R U . . .
C49 C 0.5201(18) 0.7165(15) 0.5263(9) 0.059(5) Uani 1 1 d . U . . .
C50 C 0.552(2) 0.7720(17) 0.5522(11) 0.082(7) Uani 1 1 d . U . . .
H50A H 0.536735 0.754681 0.593022 0.124 Uiso 1 1 calc R U . . .
H50B H 0.626130 0.763296 0.544510 0.124 Uiso 1 1 calc R U . . .
H50C H 0.514934 0.834990 0.536374 0.124 Uiso 1 1 calc R U . . .
C51 C 0.4026(19) 0.7292(17) 0.5422(11) 0.081(7) Uani 1 1 d . U . . .
H51A H 0.391424 0.709581 0.583278 0.122 Uiso 1 1 calc R U . . .
H51B H 0.364188 0.792289 0.528195 0.122 Uiso 1 1 calc R U . . .
H51C H 0.378784 0.693546 0.525191 0.122 Uiso 1 1 calc R U . . .
C52 C 0.580(2) 0.6206(16) 0.5470(12) 0.095(8) Uani 1 1 d . U . . .
H52A H 0.565871 0.599293 0.587769 0.143 Uiso 1 1 calc R U . . .
H52B H 0.559602 0.585390 0.528032 0.143 Uiso 1 1 calc R U . . .
H52C H 0.653354 0.614076 0.538954 0.143 Uiso 1 1 calc R U . . .
C61 C 0.531(2) 0.6189(16) 0.0533(13) 0.098(7) Uani 1 1 d D U . . .
C62 C 0.606(3) 0.604(2) 0.0075(17) 0.186(14) Uani 1 1 d D U . . .
H62A H 0.574605 0.637472 -0.028532 0.279 Uiso 1 1 calc R U . . .
H62B H 0.664009 0.625100 0.009764 0.279 Uiso 1 1 calc R U . . .
H62C H 0.631101 0.540518 0.010064 0.279 Uiso 1 1 calc R U . . .
C63 C 0.495(3) 0.709(2) 0.0590(17) 0.156(12) Uani 1 1 d D U . . .
H63A H 0.460949 0.749866 0.025119 0.235 Uiso 1 1 calc R U . . .
H63B H 0.447130 0.710945 0.091970 0.235 Uiso 1 1 calc R U . . .
H63C H 0.554128 0.726594 0.063649 0.235 Uiso 1 1 calc R U . . .
C64 C 0.451(2) 0.574(2) 0.0619(16) 0.146(12) Uani 1 1 d D U . . .
H64A H 0.409356 0.599511 0.029033 0.219 Uiso 1 1 calc R U . . .
H64B H 0.483781 0.510261 0.066608 0.219 Uiso 1 1 calc R U . . .
H64C H 0.407678 0.583106 0.095605 0.219 Uiso 1 1 calc R U . . .
C65 C 0.491(3) 0.481(2) 0.2411(14) 0.096(7) Uani 1 1 d . U . . .
C66 C 0.454(3) 0.577(2) 0.2377(16) 0.139(11) Uani 1 1 d . U . . .
H66A H 0.402660 0.586416 0.268540 0.209 Uiso 1 1 calc R U . . .
H66B H 0.511898 0.597193 0.240805 0.209 Uiso 1 1 calc R U . . .
H66C H 0.423457 0.610608 0.201567 0.209 Uiso 1 1 calc R U . . .
C67 C 0.536(4) 0.421(3) 0.2918(19) 0.209(14) Uani 1 1 d . U . . .
H67A H 0.485175 0.426608 0.323601 0.313 Uiso 1 1 calc R U . . .
H67B H 0.555801 0.359584 0.288931 0.313 Uiso 1 1 calc R U . . .
H67C H 0.596245 0.434799 0.297741 0.313 Uiso 1 1 calc R U . . .
C68 C 0.409(3) 0.453(3) 0.2279(19) 0.169(12) Uani 1 1 d . U . . .
H68A H 0.353558 0.457656 0.257494 0.253 Uiso 1 1 calc R U . . .
H68B H 0.382320 0.492393 0.191642 0.253 Uiso 1 1 calc R U . . .
H68C H 0.436183 0.391606 0.225937 0.253 Uiso 1 1 calc R U . . .
C69 C 0.748(2) 0.3609(18) 0.1261(13) 0.084(6) Uani 1 1 d . U . . .
C70 C 0.832(3) 0.353(2) 0.0822(16) 0.153(12) Uani 1 1 d . U . . .
H70A H 0.845006 0.296164 0.073166 0.229 Uiso 1 1 calc R U . . .
H70B H 0.812915 0.402435 0.048353 0.229 Uiso 1 1 calc R U . . .
H70C H 0.894334 0.353473 0.096018 0.229 Uiso 1 1 calc R U . . .
C71 C 0.778(3) 0.288(2) 0.1807(18) 0.176(12) Uani 1 1 d . U . . .
H71A H 0.790630 0.229633 0.174536 0.263 Uiso 1 1 calc R U . . .
H71B H 0.840875 0.290995 0.192858 0.263 Uiso 1 1 calc R U . . .
H71C H 0.722676 0.296692 0.209817 0.263 Uiso 1 1 calc R U . . .
C72 C 0.654(3) 0.341(2) 0.1152(17) 0.133(11) Uani 1 1 d . U . . .
H72A H 0.675207 0.283060 0.107410 0.200 Uiso 1 1 calc R U . . .
H72B H 0.606247 0.340029 0.148443 0.200 Uiso 1 1 calc R U . . .
H72C H 0.620829 0.387622 0.082710 0.200 Uiso 1 1 calc R U . . .
C81 C 0.7976(19) 0.4906(16) 0.4208(11) 0.069(5) Uani 1 1 d . U . . .
C82 C 0.787(2) 0.5898(15) 0.4039(11) 0.078(7) Uani 1 1 d . U . . .
H82A H 0.730086 0.619450 0.426442 0.117 Uiso 1 1 calc R U . . .
H82B H 0.850831 0.598262 0.410441 0.117 Uiso 1 1 calc R U . . .
H82C H 0.773334 0.615645 0.363866 0.117 Uiso 1 1 calc R U . . .
C83 C 0.698(2) 0.4801(18) 0.4059(13) 0.095(8) Uani 1 1 d . U . . .
H83A H 0.639482 0.509131 0.427761 0.143 Uiso 1 1 calc R U . . .
H83B H 0.688478 0.507960 0.365631 0.143 Uiso 1 1 calc R U . . .
H83C H 0.704237 0.416570 0.415024 0.143 Uiso 1 1 calc R U . . .
C84 C 0.817(3) 0.446(2) 0.4798(12) 0.114(9) Uani 1 1 d . U . . .
H84A H 0.761639 0.474643 0.503424 0.170 Uiso 1 1 calc R U . . .
H84B H 0.821687 0.383200 0.488074 0.170 Uiso 1 1 calc R U . . .
H84C H 0.882538 0.451051 0.487611 0.170 Uiso 1 1 calc R U . . .
C85 C 0.962(2) 0.2999(16) 0.3161(12) 0.080(6) Uani 1 1 d . U . . .
C86 C 0.848(2) 0.3307(18) 0.3045(14) 0.109(8) Uani 1 1 d . U . . .
H86A H 0.825353 0.278787 0.308564 0.164 Uiso 1 1 calc R U . . .
H86B H 0.808435 0.363217 0.331299 0.164 Uiso 1 1 calc R U . . .
H86C H 0.838570 0.370113 0.266011 0.164 Uiso 1 1 calc R U . . .
C87 C 0.980(2) 0.2385(16) 0.3735(12) 0.095(8) Uani 1 1 d . U . . .
H87A H 0.960142 0.185306 0.377121 0.143 Uiso 1 1 calc R U . . .
H87B H 1.053583 0.220850 0.380062 0.143 Uiso 1 1 calc R U . . .
H87C H 0.940077 0.268737 0.401362 0.143 Uiso 1 1 calc R U . . .
C88 C 1.033(3) 0.2592(18) 0.2721(13) 0.109(9) Uani 1 1 d . U . . .
H88A H 1.019517 0.203960 0.272981 0.164 Uiso 1 1 calc R U . . .
H88B H 1.020527 0.301464 0.234675 0.164 Uiso 1 1 calc R U . . .
H88C H 1.104374 0.245839 0.280525 0.164 Uiso 1 1 calc R U . . .
C89 C 1.124(2) 0.4714(16) 0.3577(11) 0.069(5) Uani 1 1 d . U . . .
C90 C 1.174(2) 0.5444(17) 0.3472(11) 0.083(7) Uani 1 1 d . U . . .
H90A H 1.237589 0.520642 0.366764 0.124 Uiso 1 1 calc R U . . .
H90B H 1.188876 0.566689 0.306648 0.124 Uiso 1 1 calc R U . . .
H90C H 1.126886 0.593313 0.361260 0.124 Uiso 1 1 calc R U . . .
C91 C 1.100(2) 0.4378(18) 0.4210(11) 0.092(7) Uani 1 1 d . U . . .
H91A H 1.164887 0.409191 0.440167 0.138 Uiso 1 1 calc R U . . .
H91B H 1.059137 0.488127 0.435431 0.138 Uiso 1 1 calc R U . . .
H91C H 1.062219 0.394384 0.428114 0.138 Uiso 1 1 calc R U . . .
C92 C 1.195(2) 0.3966(18) 0.3342(14) 0.102(8) Uani 1 1 d . U . . .
H92A H 1.256920 0.368176 0.355452 0.152 Uiso 1 1 calc R U . . .
H92B H 1.159485 0.352339 0.337638 0.152 Uiso 1 1 calc R U . . .
H92C H 1.213687 0.421250 0.294478 0.152 Uiso 1 1 calc R U . . .
C101 C 1.0635(19) 0.5155(14) 0.1179(10) 0.063(5) Uani 1 1 d . U . . .
C102 C 0.982(2) 0.4736(18) 0.1249(14) 0.110(9) Uani 1 1 d . U . . .
H10D H 0.957798 0.483361 0.088027 0.166 Uiso 1 1 calc R U . . .
H10E H 1.009057 0.409432 0.142720 0.166 Uiso 1 1 calc R U . . .
H10F H 0.925042 0.499981 0.148822 0.166 Uiso 1 1 calc R U . . .
C103 C 1.154(2) 0.4800(18) 0.0778(12) 0.105(9) Uani 1 1 d . U . . .
H10G H 1.207083 0.509682 0.074279 0.158 Uiso 1 1 calc R U . . .
H10H H 1.184080 0.415458 0.093361 0.158 Uiso 1 1 calc R U . . .
H10I H 1.129533 0.492372 0.040656 0.158 Uiso 1 1 calc R U . . .
C104 C 1.104(2) 0.5030(18) 0.1727(11) 0.088(7) Uani 1 1 d . U . . .
H10J H 1.157751 0.531923 0.166164 0.132 Uiso 1 1 calc R U . . .
H10K H 1.047711 0.529630 0.197010 0.132 Uiso 1 1 calc R U . . .
H10L H 1.131726 0.439081 0.190908 0.132 Uiso 1 1 calc R U . . .
C105 C 1.128(2) 0.7663(17) 0.1049(12) 0.076(5) Uani 1 1 d . U . . .
C106 C 1.1714(18) 0.7361(17) 0.0528(11) 0.077(6) Uani 1 1 d . U . . .
H10M H 1.228609 0.760288 0.035583 0.116 Uiso 1 1 calc R U . . .
H10N H 1.196104 0.670806 0.063097 0.116 Uiso 1 1 calc R U . . .
H10O H 1.117844 0.757662 0.025889 0.116 Uiso 1 1 calc R U . . .
C107 C 1.205(2) 0.7372(19) 0.1468(12) 0.094(7) Uani 1 1 d . U . . .
H10P H 1.264183 0.758541 0.129508 0.140 Uiso 1 1 calc R U . . .
H10Q H 1.174974 0.761648 0.178634 0.140 Uiso 1 1 calc R U . . .
H10R H 1.227502 0.671860 0.160121 0.140 Uiso 1 1 calc R U . . .
C108 C 1.086(2) 0.8657(17) 0.0882(13) 0.101(8) Uani 1 1 d . U . . .
H10S H 1.140638 0.891980 0.069095 0.151 Uiso 1 1 calc R U . . .
H10T H 1.030589 0.884299 0.062690 0.151 Uiso 1 1 calc R U . . .
H10U H 1.058862 0.886061 0.121900 0.151 Uiso 1 1 calc R U . . .
C109 C 0.870(2) 0.785(2) 0.0055(14) 0.092(6) Uani 1 1 d . U . . .
C110 C 0.869(3) 0.868(2) -0.0358(13) 0.118(9) Uani 1 1 d . U . . .
H11D H 0.845768 0.916637 -0.017597 0.178 Uiso 1 1 calc R U . . .
H11E H 0.938544 0.864851 -0.052946 0.178 Uiso 1 1 calc R U . . .
H11F H 0.822406 0.880096 -0.064952 0.178 Uiso 1 1 calc R U . . .
C111 C 0.758(2) 0.790(2) 0.0328(13) 0.105(8) Uani 1 1 d . U . . .
H11G H 0.734613 0.837697 0.051467 0.158 Uiso 1 1 calc R U . . .
H11H H 0.711869 0.802171 0.003444 0.158 Uiso 1 1 calc R U . . .
H11I H 0.759005 0.732834 0.060561 0.158 Uiso 1 1 calc R U . . .
C112 C 0.904(3) 0.716(2) -0.0216(17) 0.150(12) Uani 1 1 d . U . . .
H11J H 0.904335 0.658769 0.006283 0.225 Uiso 1 1 calc R U . . .
H11K H 0.856890 0.728041 -0.050779 0.225 Uiso 1 1 calc R U . . .
H11L H 0.973029 0.712796 -0.038773 0.225 Uiso 1 1 calc R U . . .

loop_
_atom_site_aniso_label
_atom_site_aniso_U_11
_atom_site_aniso_U_22
_atom_site_aniso_U_33
_atom_site_aniso_U_23
_atom_site_aniso_U_13
_atom_site_aniso_U_12
U1 0.0514(6) 0.0687(6) 0.0475(6) -0.0255(4) 0.0089(4) -0.0251(5)
U2 0.0490(5) 0.0461(5) 0.0412(5) -0.0153(4) 0.0000(4) -0.0183(4)
Rb1 0.0648(16) 0.0632(15) 0.0509(14) -0.0157(11) -0.0022(11) -0.0274(12)
Si1 0.056(4) 0.053(4) 0.045(3) -0.013(3) -0.002(3) -0.024(3)
Si2 0.072(5) 0.101(5) 0.064(5) -0.045(4) -0.032(4) 0.029(4)
Si3 0.057(4) 0.056(4) 0.041(3) -0.013(3) 0.003(3) -0.025(3)
Si4 0.053(4) 0.073(4) 0.050(4) -0.030(3) 0.001(3) -0.018(3)
Si5 0.063(4) 0.047(3) 0.052(4) -0.014(3) 0.005(3) -0.024(3)
Si6 0.045(3) 0.047(3) 0.041(3) -0.009(2) 0.004(2) -0.013(3)
O1 0.052(7) 0.051(6) 0.037(6) -0.013(5) 0.002(5) -0.016(5)
O2 0.076(8) 0.063(7) 0.061(6) -0.014(5) -0.019(5) -0.031(6)
O3 0.052(6) 0.071(7) 0.064(7) -0.006(6) -0.006(5) -0.032(6)
O4 0.053(6) 0.062(6) 0.058(7) -0.017(5) 0.006(5) -0.019(5)
O21 0.144(9) 0.118(9) 0.085(7) -0.027(6) -0.046(7) -0.013(7)
O22 0.095(7) 0.134(9) 0.107(8) -0.023(7) -0.024(6) -0.021(7)
O23 0.117(9) 0.091(7) 0.107(10) -0.043(7) -0.030(8) -0.016(6)
O24 0.087(8) 0.075(7) 0.059(7) -0.016(6) -0.027(6) -0.013(6)
O41 0.052(6) 0.056(7) 0.043(6) -0.019(5) -0.006(5) -0.017(5)
O42 0.067(7) 0.060(6) 0.062(7) -0.019(5) 0.001(6) -0.014(5)
O43 0.070(7) 0.074(7) 0.066(8) -0.017(6) 0.000(6) -0.035(6)
O44 0.058(7) 0.062(7) 0.045(5) -0.010(5) 0.004(5) -0.017(5)
O61 0.073(8) 0.071(8) 0.080(9) -0.038(6) -0.008(6) -0.019(6)
O62 0.132(10) 0.168(10) 0.111(8) -0.028(7) -0.053(7) -0.025(8)
O63 0.107(9) 0.096(9) 0.115(9) -0.042(7) 0.028(7) -0.055(7)
O64 0.100(8) 0.084(7) 0.117(10) -0.056(7) 0.023(7) -0.033(6)
O81 0.058(6) 0.046(6) 0.047(6) -0.008(5) 0.008(5) -0.019(5)
O82 0.059(7) 0.061(7) 0.048(6) -0.011(5) -0.004(5) -0.023(5)
O83 0.067(8) 0.054(6) 0.070(8) -0.024(5) -0.002(6) -0.015(5)
O84 0.055(6) 0.056(6) 0.062(7) -0.020(5) -0.001(5) -0.020(5)
O101 0.053(7) 0.054(7) 0.050(6) -0.018(5) -0.003(5) -0.011(5)
O102 0.062(7) 0.049(5) 0.054(7) -0.012(5) 0.006(5) -0.011(5)
O103 0.064(7) 0.069(7) 0.061(7) -0.026(5) 0.007(5) -0.026(6)
O104 0.077(8) 0.067(7) 0.062(6) -0.001(5) -0.005(6) -0.015(6)
O105 0.072(8) 0.070(6) 0.038(7) -0.024(5) -0.005(6) -0.022(5)
C1 0.068(9) 0.072(8) 0.059(8) -0.014(6) -0.013(7) -0.014(7)
C2 0.072(10) 0.087(14) 0.062(14) -0.006(11) -0.004(10) -0.015(10)
C3 0.073(12) 0.062(9) 0.083(15) -0.007(9) -0.001(11) -0.017(9)
C4 0.107(17) 0.114(16) 0.065(11) -0.024(11) -0.019(12) -0.033(13)
C5 0.051(7) 0.060(8) 0.062(8) -0.010(6) -0.001(6) -0.029(6)
C6 0.067(11) 0.070(9) 0.060(13) -0.014(9) -0.002(10) -0.021(8)
C7 0.060(12) 0.067(12) 0.065(10) -0.002(9) -0.007(9) -0.040(10)
C8 0.074(14) 0.069(11) 0.067(10) 0.001(9) 0.002(9) -0.035(10)
C9 0.071(9) 0.062(8) 0.078(9) -0.020(7) 0.004(7) -0.014(7)
C10 0.20(2) 0.18(2) 0.093(10) -0.059(12) 0.003(12) 0.007(16)
C11 0.102(12) 0.118(16) 0.172(19) -0.084(15) -0.042(14) 0.002(10)
C12 0.160(19) 0.124(16) 0.24(2) -0.046(15) 0.031(16) -0.086(16)
C21 0.124(11) 0.116(10) 0.133(10) -0.039(8) -0.010(8) -0.056(8)
C22 0.121(13) 0.106(12) 0.054(13) -0.026(10) 0.028(10) -0.052(9)
C23 0.20(2) 0.122(15) 0.23(2) -0.063(15) -0.047(16) -0.065(15)
C24 0.121(18) 0.095(16) 0.128(11) -0.016(12) -0.004(12) -0.032(13)
C25 0.103(10) 0.104(10) 0.104(11) -0.030(8) -0.003(8) -0.017(7)
C26 0.17(2) 0.130(14) 0.21(2) -0.075(16) -0.049(17) -0.020(13)
C27 0.14(2) 0.14(2) 0.123(12) -0.037(13) -0.033(12) -0.002(15)
C28 0.135(14) 0.19(2) 0.19(2) -0.010(16) 0.030(15) -0.045(14)
C29 0.077(9) 0.081(9) 0.072(9) -0.018(8) -0.018(7) -0.019(7)
C30 0.117(18) 0.117(17) 0.092(11) -0.036(12) -0.047(11) -0.027(13)
C31 0.097(13) 0.156(19) 0.132(17) -0.011(15) 0.016(13) -0.036(12)
C32 0.093(13) 0.080(10) 0.103(16) -0.021(11) -0.033(12) -0.025(9)
C41 0.070(8) 0.066(8) 0.064(8) -0.017(7) -0.001(7) -0.015(6)
C42 0.099(16) 0.081(11) 0.092(15) -0.038(12) -0.011(13) -0.011(10)
C43 0.057(13) 0.088(14) 0.070(9) -0.024(9) -0.010(9) -0.014(11)
C44 0.086(12) 0.115(17) 0.114(16) -0.029(13) 0.027(12) -0.033(12)
C45 0.080(9) 0.077(9) 0.090(9) -0.027(7) -0.003(8) -0.039(7)
C46 0.142(19) 0.132(17) 0.093(10) -0.054(10) -0.021(11) -0.046(14)
C47 0.102(12) 0.148(18) 0.155(19) -0.050(15) -0.012(12) -0.068(12)
C48 0.137(15) 0.097(11) 0.138(17) -0.066(11) -0.048(15) -0.008(11)
C49 0.063(8) 0.065(8) 0.045(7) -0.005(6) 0.007(6) -0.029(7)
C50 0.097(15) 0.092(13) 0.065(12) -0.024(11) -0.005(11) -0.034(12)
C51 0.073(9) 0.096(14) 0.068(14) -0.009(11) 0.018(9) -0.037(10)
C52 0.110(15) 0.079(9) 0.074(14) -0.010(9) -0.012(13) -0.006(10)
C61 0.101(11) 0.097(10) 0.091(9) -0.026(8) -0.018(7) -0.015(8)
C62 0.22(2) 0.16(2) 0.155(15) -0.066(15) 0.055(15) -0.033(15)
C63 0.16(2) 0.117(11) 0.18(2) -0.062(13) 0.027(17) -0.031(12)
C64 0.139(17) 0.159(19) 0.17(2) -0.065(16) -0.039(13) -0.049(15)
C65 0.097(10) 0.099(10) 0.090(10) -0.023(8) 0.014(7) -0.037(8)
C66 0.14(2) 0.128(12) 0.16(2) -0.072(13) 0.010(16) -0.036(12)
C67 0.23(2) 0.21(2) 0.125(13) -0.019(15) -0.029(14) -0.009(17)
C68 0.146(16) 0.20(2) 0.20(2) -0.086(16) 0.024(13) -0.098(16)
C69 0.096(10) 0.076(9) 0.091(10) -0.040(7) 0.000(7) -0.024(8)
C70 0.145(17) 0.18(2) 0.139(17) -0.090(14) 0.038(14) -0.030(14)
C71 0.21(2) 0.138(15) 0.145(16) -0.002(13) -0.037(14) -0.028(16)
C72 0.142(16) 0.109(17) 0.18(2) -0.059(15) -0.018(13) -0.057(14)
C81 0.063(9) 0.066(8) 0.070(8) -0.012(7) 0.006(6) -0.019(7)
C82 0.092(15) 0.070(9) 0.074(14) -0.028(9) 0.010(12) -0.027(9)
C83 0.074(11) 0.096(15) 0.126(17) -0.051(13) 0.013(11) -0.028(11)
C84 0.122(18) 0.110(15) 0.072(9) -0.020(10) 0.006(10) 0.002(14)
C85 0.091(9) 0.063(8) 0.084(9) -0.017(7) 0.009(7) -0.030(7)
C86 0.110(11) 0.100(15) 0.137(18) -0.032(13) -0.018(12) -0.052(11)
C87 0.109(16) 0.064(12) 0.094(11) -0.011(9) 0.010(11) -0.019(12)
C88 0.146(17) 0.082(14) 0.108(14) -0.051(12) 0.015(13) -0.031(12)
C89 0.068(9) 0.073(9) 0.068(8) -0.018(7) -0.012(7) -0.020(6)
C90 0.078(14) 0.099(12) 0.079(15) -0.022(11) -0.005(11) -0.040(11)
C91 0.082(15) 0.109(16) 0.073(9) 0.000(10) -0.014(9) -0.032(12)
C92 0.072(14) 0.104(13) 0.125(16) -0.048(13) -0.010(12) -0.005(10)
C101 0.071(9) 0.052(7) 0.058(8) -0.019(6) 0.001(7) -0.007(6)
C102 0.120(15) 0.093(14) 0.126(18) -0.016(13) 0.001(12) -0.058(13)
C103 0.114(15) 0.076(13) 0.085(14) -0.019(12) 0.033(12) 0.003(11)
C104 0.095(16) 0.094(15) 0.068(10) -0.018(10) -0.011(10) -0.020(12)
C105 0.079(9) 0.081(8) 0.082(9) -0.029(7) 0.008(6) -0.039(7)
C106 0.054(12) 0.105(14) 0.082(11) -0.031(11) 0.025(9) -0.044(11)
C107 0.081(13) 0.117(16) 0.082(13) -0.025(12) 0.006(10) -0.036(12)
C108 0.107(16) 0.086(9) 0.104(17) -0.021(10) 0.014(13) -0.035(10)
C109 0.087(10) 0.099(10) 0.084(10) -0.027(7) -0.014(7) -0.015(8)
C110 0.112(18) 0.136(13) 0.081(14) -0.001(11) -0.026(12) -0.022(13)
C111 0.095(11) 0.142(18) 0.088(16) -0.035(13) -0.018(10) -0.036(12)
C112 0.15(2) 0.159(16) 0.16(2) -0.091(15) -0.029(14) -0.007(14)

loop_
_atom_type_symbol
_atom_type_description
_atom_type_scat_dispersion_real
_atom_type_scat_dispersion_imag
_atom_type_scat_source
C C 0.0181 0.0091 'International Tables Vol C Tables 4.2.6.8 and 6.1.1.4'
H H 0.0000 0.0000 'International Tables Vol C Tables 4.2.6.8 and 6.1.1.4'
O O 0.0492 0.0322 'International Tables Vol C Tables 4.2.6.8 and 6.1.1.4'
Rb Rb -0.4688 1.6079 'International Tables Vol C Tables 4.2.6.8 and 6.1.1.4'
Si Si 0.2541 0.3302 'International Tables Vol C Tables 4.2.6.8 and 6.1.1.4'
U U -4.3638 13.4090 'International Tables Vol C Tables 4.2.6.8 and 6.1.1.4'

loop_
_exptl_crystal_face_index_h
_exptl_crystal_face_index_k
_exptl_crystal_face_index_l
_exptl_crystal_face_perp_dist
-3 -8 5 0.0525
-2 6 13 0.0213
3 8 -6 0.0181
2 -7 -13 0.0411
-3 -8 6 0.0526
-6 -9 -6 0.0406
6 10 5 0.0151
8 -2 -1 0.0345
-8 -2 3 0.0462
5 1 14 0.0384
-8 -5 2 0.0348

loop_
_geom_angle_atom_site_label_1
_geom_angle_atom_site_label_2
_geom_angle_atom_site_label_3
_geom_angle
_geom_angle_site_symmetry_1
_geom_angle_site_symmetry_3
_geom_angle_publ_flag
O105 U1 O21 102.3(7) . . ?
O105 U1 O41 109.0(5) . . ?
O21 U1 O41 96.0(8) . . ?
O105 U1 O1 93.4(6) . . ?
O21 U1 O1 137.4(8) . . ?
O41 U1 O1 116.1(5) . . ?
O105 U1 O4 149.1(5) . . ?
O21 U1 O4 97.2(7) . . ?
O41 U1 O4 92.5(4) . . ?
O1 U1 O4 56.5(4) . . ?
O105 U1 O22 92.6(6) . . ?
O21 U1 O22 44.9(8) . . ?
O41 U1 O22 139.5(6) . . ?
O1 U1 O22 95.6(5) . . ?
O4 U1 O22 84.3(5) . . ?
O105 U1 Si1 119.4(5) . . ?
O21 U1 Si1 121.7(6) . . ?
O41 U1 Si1 105.6(4) . . ?
O1 U1 Si1 26.1(3) . . ?
O4 U1 Si1 30.4(3) . . ?
O22 U1 Si1 91.7(4) . . ?
O105 U1 Si2 99.0(5) . . ?
O21 U1 Si2 17.1(7) . . ?
O41 U1 Si2 112.7(4) . . ?
O1 U1 Si2 121.9(4) . . ?
O4 U1 Si2 92.6(3) . . ?
O22 U1 Si2 27.8(4) . . ?
Si1 U1 Si2 111.3(2) . . ?
O105 U1 Rb1 57.1(4) . . ?
O21 U1 Rb1 135.9(7) . . ?
O41 U1 Rb1 126.6(4) . . ?
O1 U1 Rb1 36.4(3) . . ?
O4 U1 Rb1 92.4(3) . . ?
O22 U1 Rb1 93.9(4) . . ?
Si1 U1 Rb1 62.38(12) . . ?
Si2 U1 Rb1 120.12(15) . . ?
O81 U2 O101 95.7(5) . . ?
O81 U2 O61 114.2(5) . . ?
O101 U2 O61 113.4(6) . . ?
O81 U2 O105 98.0(5) . . ?
O101 U2 O105 101.4(5) . . ?
O61 U2 O105 128.5(6) . . ?
O81 U2 Rb1 58.1(3) . . ?
O101 U2 Rb1 52.6(4) . . ?
O61 U2 Rb1 158.8(4) . . ?
O105 U2 Rb1 72.6(4) . . ?
O1 Rb1 O84 118.7(4) . . ?
O1 Rb1 O101 106.5(4) . . ?
O84 Rb1 O101 104.9(4) . . ?
O1 Rb1 O103 120.4(4) . . ?
O84 Rb1 O103 120.5(4) . . ?
O101 Rb1 O103 51.7(4) . . ?
O1 Rb1 O81 103.1(4) . . ?
O84 Rb1 O81 50.7(4) . . ?
O101 Rb1 O81 63.5(4) . . ?
O103 Rb1 O81 108.3(4) . . ?
O1 Rb1 Si6 120.0(3) . . ?
O84 Rb1 Si6 111.1(3) . . ?
O101 Rb1 Si6 26.0(3) . . ?
O103 Rb1 Si6 26.3(3) . . ?
O81 Rb1 Si6 83.6(3) . . ?
O1 Rb1 U2 90.1(3) . . ?
O84 Rb1 U2 86.1(3) . . ?
O101 Rb1 U2 35.8(3) . . ?
O103 Rb1 U2 87.5(3) . . ?
O81 Rb1 U2 35.7(3) . . ?
Si6 Rb1 U2 61.50(9) . . ?
O1 Rb1 Si5 112.1(3) . . ?
O84 Rb1 Si5 25.0(3) . . ?
O101 Rb1 Si5 84.9(3) . . ?
O103 Rb1 Si5 118.2(3) . . ?
O81 Rb1 Si5 25.7(3) . . ?
Si6 Rb1 Si5 99.06(14) . . ?
U2 Rb1 Si5 61.34(11) . . ?
O1 Rb1 Si1 16.3(3) . . ?
O84 Rb1 Si1 121.2(3) . . ?
O101 Rb1 Si1 118.4(3) . . ?
O103 Rb1 Si1 117.4(3) . . ?
O81 Rb1 Si1 117.8(3) . . ?
Si6 Rb1 Si1 125.47(14) . . ?
U2 Rb1 Si1 106.21(10) . . ?
Si5 Rb1 Si1 121.92(14) . . ?
O1 Rb1 U1 28.8(3) . . ?
O84 Rb1 U1 113.7(3) . . ?
O101 Rb1 U1 81.5(3) . . ?
O103 Rb1 U1 114.2(3) . . ?
O81 Rb1 U1 79.4(3) . . ?
Si6 Rb1 U1 101.48(11) . . ?
U2 Rb1 U1 61.38(4) . . ?
Si5 Rb1 U1 96.38(11) . . ?
Si1 Rb1 U1 44.86(9) . . ?
O1 Si1 O2 117.8(8) . . ?
O1 Si1 O3 111.8(8) . . ?
O2 Si1 O3 109.3(8) . . ?
O1 Si1 O4 95.4(8) . . ?
O2 Si1 O4 115.6(9) . . ?
O3 Si1 O4 105.9(8) . . ?
O1 Si1 U1 41.6(5) . . ?
O2 Si1 U1 129.1(6) . . ?
O3 Si1 U1 121.6(6) . . ?
O4 Si1 U1 54.0(5) . . ?
O1 Si1 Rb1 31.5(5) . . ?
O2 Si1 Rb1 104.7(6) . . ?
O3 Si1 Rb1 92.5(6) . . ?
O4 Si1 Rb1 125.7(5) . . ?
U1 Si1 Rb1 72.76(11) . . ?
O23 Si2 O21 112.2(13) . . ?
O23 Si2 O22 120.1(13) . . ?
O21 Si2 O22 79.8(11) . . ?
O23 Si2 O24 110.8(10) . . ?
O21 Si2 O24 118.7(12) . . ?
O22 Si2 O24 112.5(11) . . ?
O23 Si2 U1 121.5(8) . . ?
O21 Si2 U1 22.4(9) . . ?
O22 Si2 U1 57.4(8) . . ?
O24 Si2 U1 123.6(7) . . ?
O43 Si3 O42 103.8(9) . . ?
O43 Si3 O41 114.9(8) . . ?
O42 Si3 O41 112.7(7) . . ?
O43 Si3 O44 112.0(8) . . ?
O42 Si3 O44 107.3(8) . . ?
O41 Si3 O44 106.0(8) . . ?
O62 Si4 O61 112.9(12) . . ?
O62 Si4 O63 104.8(14) . . ?
O61 Si4 O63 112.0(10) . . ?
O62 Si4 O64 111.3(13) . . ?
O61 Si4 O64 109.2(10) . . ?
O63 Si4 O64 106.3(11) . . ?
O83 Si5 O82 107.1(8) . . ?
O83 Si5 O81 114.5(8) . . ?
O82 Si5 O81 111.9(8) . . ?
O83 Si5 O84 106.9(9) . . ?
O82 Si5 O84 111.4(8) . . ?
O81 Si5 O84 105.0(7) . . ?
O83 Si5 Rb1 127.8(6) . . ?
O82 Si5 Rb1 124.1(6) . . ?
O81 Si5 Rb1 57.4(5) . . ?
O84 Si5 Rb1 47.7(5) . . ?
O102 Si6 O104 105.7(9) . . ?
O102 Si6 O101 117.1(7) . . ?
O104 Si6 O101 115.0(9) . . ?
O102 Si6 O103 111.2(8) . . ?
O104 Si6 O103 102.8(9) . . ?
O101 Si6 O103 104.3(8) . . ?
O102 Si6 Rb1 120.6(6) . . ?
O104 Si6 Rb1 132.8(7) . . ?
O101 Si6 Rb1 52.4(5) . . ?
O103 Si6 Rb1 53.6(6) . . ?
Si1 O1 U1 112.3(7) . . ?
Si1 O1 Rb1 132.2(7) . . ?
U1 O1 Rb1 114.8(5) . . ?
C1 O2 Si1 133.9(14) . . ?
C5 O3 Si1 132.0(14) . . ?
C9 O4 Si1 127.4(12) . . ?
C9 O4 U1 136.7(11) . . ?
Si1 O4 U1 95.6(6) . . ?
Si2 O21 U1 140.5(16) . . ?
C21 O22 Si2 119.6(18) . . ?
C21 O22 U1 145.3(16) . . ?
Si2 O22 U1 94.8(10) . . ?
C25 O23 Si2 147(2) . . ?
C29 O24 Si2 133.7(17) . . ?
Si3 O41 U1 171.5(9) . . ?
C41 O42 Si3 131.9(15) . . ?
C45 O43 Si3 132.0(17) . . ?
C49 O44 Si3 134.4(15) . . ?
Si4 O61 U2 172.1(10) . . ?
C61 O62 Si4 172(3) . . ?
C65 O63 Si4 144.2(19) . . ?
C69 O64 Si4 138.9(19) . . ?
Si5 O81 U2 173.9(9) . . ?
Si5 O81 Rb1 96.9(6) . . ?
U2 O81 Rb1 86.2(4) . . ?
C81 O82 Si5 137.6(14) . . ?
C85 O83 Si5 134.4(16) . . ?
C89 O84 Si5 127.2(13) . . ?
C89 O84 Rb1 125.5(12) . . ?
Si5 O84 Rb1 107.3(7) . . ?
Si6 O101 U2 162.6(8) . . ?
Si6 O101 Rb1 101.6(6) . . ?
U2 O101 Rb1 91.6(5) . . ?
C101 O102 Si6 131.6(14) . . ?
C105 O103 Si6 130.6(16) . . ?
C105 O103 Rb1 129.1(14) . . ?
Si6 O103 Rb1 100.1(7) . . ?
C109 O104 Si6 133.1(17) . . ?
U1 O105 U2 168.2(8) . . ?
O2 C1 C3 109(2) . . ?
O2 C1 C2 110.1(19) . . ?
C3 C1 C2 110(2) . . ?
O2 C1 C4 103.6(19) . . ?
C3 C1 C4 113(2) . . ?
C2 C1 C4 111(2) . . ?
O3 C5 C6 109.9(16) . . ?
O3 C5 C8 105.3(18) . . ?
C6 C5 C8 110(2) . . ?
O3 C5 C7 109.0(18) . . ?
C6 C5 C7 112.4(19) . . ?
C8 C5 C7 110.1(17) . . ?
C12 C9 C11 107.6(16) . . ?
C12 C9 C10 106.0(15) . . ?
C11 C9 C10 104.5(15) . . ?
C12 C9 O4 113(2) . . ?
C11 C9 O4 110.1(18) . . ?
C10 C9 O4 115(2) . . ?
O22 C21 C24 124(2) . . ?
O22 C21 C23 117(3) . . ?
C24 C21 C23 107.3(17) . . ?
O22 C21 C22 91.9(18) . . ?
C24 C21 C22 106.3(17) . . ?
C23 C21 C22 106.1(17) . . ?
C28 C25 O23 110(3) . . ?
C28 C25 C26 113(4) . . ?
O23 C25 C26 111(3) . . ?
C28 C25 C27 101(3) . . ?
O23 C25 C27 111(3) . . ?
C26 C25 C27 110(3) . . ?
O24 C29 C32 109(2) . . ?
O24 C29 C30 103(2) . . ?
C32 C29 C30 110(2) . . ?
O24 C29 C31 106(2) . . ?
C32 C29 C31 119(3) . . ?
C30 C29 C31 110(2) . . ?
O42 C41 C44 111(2) . . ?
O42 C41 C43 109(2) . . ?
C44 C41 C43 116(2) . . ?
O42 C41 C42 102(2) . . ?
C44 C41 C42 110(2) . . ?
C43 C41 C42 107(2) . . ?
C48 C45 O43 112(2) . . ?
C48 C45 C46 118(3) . . ?
O43 C45 C46 110(2) . . ?
C48 C45 C47 111(3) . . ?
O43 C45 C47 103(2) . . ?
C46 C45 C47 100(2) . . ?
O44 C49 C50 108.0(17) . . ?
O44 C49 C52 107(2) . . ?
C50 C49 C52 111(2) . . ?
O44 C49 C51 113(2) . . ?
C50 C49 C51 108(2) . . ?
C52 C49 C51 110.3(19) . . ?
O62 C61 C62 109(3) . . ?
O62 C61 C63 101(3) . . ?
C62 C61 C63 116.1(17) . . ?
O62 C61 C64 97(2) . . ?
C62 C61 C64 114.9(16) . . ?
C63 C61 C64 115.4(16) . . ?
O63 C65 C67 109(3) . . ?
O63 C65 C68 104(3) . . ?
C67 C65 C68 110(3) . . ?
O63 C65 C66 107(3) . . ?
C67 C65 C66 118(3) . . ?
C68 C65 C66 110(3) . . ?
O64 C69 C70 108(3) . . ?
O64 C69 C72 117(3) . . ?
C70 C69 C72 115(3) . . ?
O64 C69 C71 106(3) . . ?
C70 C69 C71 111(3) . . ?
C72 C69 C71 100(3) . . ?
O82 C81 C84 108(2) . . ?
O82 C81 C82 109.6(19) . . ?
C84 C81 C82 114(2) . . ?
O82 C81 C83 107(2) . . ?
C84 C81 C83 111(2) . . ?
C82 C81 C83 108(2) . . ?
O83 C85 C87 111(2) . . ?
O83 C85 C86 107(2) . . ?
C87 C85 C86 111(2) . . ?
O83 C85 C88 102(2) . . ?
C87 C85 C88 111(2) . . ?
C86 C85 C88 114(3) . . ?
O84 C89 C90 104.1(19) . . ?
O84 C89 C92 110(2) . . ?
C90 C89 C92 110(2) . . ?
O84 C89 C91 112(2) . . ?
C90 C89 C91 109(2) . . ?
C92 C89 C91 111(2) . . ?
C102 C101 C104 112(2) . . ?
C102 C101 O102 112(2) . . ?
C104 C101 O102 110.3(19) . . ?
C102 C101 C103 112(2) . . ?
C104 C101 C103 109(2) . . ?
O102 C101 C103 101.0(19) . . ?
O103 C105 C107 107(2) . . ?
O103 C105 C108 106(2) . . ?
C107 C105 C108 110(2) . . ?
O103 C105 C106 112.5(19) . . ?
C107 C105 C106 112(3) . . ?
C108 C105 C106 109(2) . . ?
C112 C109 C110 109(3) . . ?
C112 C109 O104 117(3) . . ?
C110 C109 O104 107(2) . . ?
C112 C109 C111 109(3) . . ?
C110 C109 C111 110(3) . . ?
O104 C109 C111 105(2) . . ?

loop_
_geom_bond_atom_site_label_1
_geom_bond_atom_site_label_2
_geom_bond_distance
_geom_bond_site_symmetry_2
_geom_bond_publ_flag
U1 O105 1.948(14) . ?
U1 O21 2.04(2) . ?
U1 O41 2.093(13) . ?
U1 O1 2.338(13) . ?
U1 O4 2.647(13) . ?
U1 O22 2.88(2) . ?
U1 Si1 3.258(6) . ?
U1 Si2 3.403(8) . ?
U1 Rb1 4.411(3) . ?
U2 O81 2.172(14) . ?
U2 O101 2.174(14) . ?
U2 O61 2.194(14) . ?
U2 O105 2.265(14) . ?
U2 Rb1 3.716(2) . ?
Rb1 O1 2.886(14) . ?
Rb1 O84 2.887(14) . ?
Rb1 O101 2.954(14) . ?
Rb1 O103 2.986(15) . ?
Rb1 O81 3.163(12) . ?
Rb1 Si6 3.653(6) . ?
Rb1 Si5 3.727(6) . ?
Rb1 Si1 4.092(7) . ?
Si1 O1 1.550(13) . ?
Si1 O2 1.582(15) . ?
Si1 O3 1.593(14) . ?
Si1 O4 1.658(16) . ?
Si2 O23 1.48(2) . ?
Si2 O21 1.58(2) . ?
Si2 O22 1.59(2) . ?
Si2 O24 1.610(17) . ?
Si3 O43 1.596(15) . ?
Si3 O42 1.643(16) . ?
Si3 O41 1.643(15) . ?
Si3 O44 1.645(15) . ?
Si4 O62 1.52(2) . ?
Si4 O61 1.565(15) . ?
Si4 O63 1.577(19) . ?
Si4 O64 1.601(19) . ?
Si5 O83 1.591(15) . ?
Si5 O82 1.611(15) . ?
Si5 O81 1.630(15) . ?
Si5 O84 1.651(14) . ?
Si6 O102 1.585(15) . ?
Si6 O104 1.608(16) . ?
Si6 O101 1.637(15) . ?
Si6 O103 1.644(15) . ?
O2 C1 1.45(3) . ?
O3 C5 1.46(2) . ?
O4 C9 1.477(17) . ?
O22 C21 1.481(19) . ?
O23 C25 1.39(3) . ?
O24 C29 1.41(3) . ?
O42 C41 1.47(3) . ?
O43 C45 1.42(3) . ?
O44 C49 1.39(2) . ?
O62 C61 1.33(3) . ?
O63 C65 1.39(3) . ?
O64 C69 1.36(3) . ?
O82 C81 1.45(3) . ?
O83 C85 1.48(3) . ?
O84 C89 1.48(3) . ?
O102 C101 1.50(2) . ?
O103 C105 1.41(3) . ?
O104 C109 1.46(3) . ?
C1 C3 1.46(3) . ?
C1 C2 1.50(3) . ?
C1 C4 1.53(3) . ?
C5 C6 1.48(3) . ?
C5 C8 1.53(3) . ?
C5 C7 1.56(3) . ?
C9 C12 1.45(2) . ?
C9 C11 1.46(2) . ?
C9 C10 1.47(2) . ?
C21 C24 1.51(2) . ?
C21 C23 1.52(2) . ?
C21 C22 1.53(2) . ?
C25 C28 1.35(5) . ?
C25 C26 1.39(4) . ?
C25 C27 1.52(4) . ?
C29 C32 1.47(3) . ?
C29 C30 1.51(4) . ?
C29 C31 1.55(4) . ?
C41 C44 1.49(3) . ?
C41 C43 1.53(3) . ?
C41 C42 1.55(3) . ?
C45 C48 1.34(3) . ?
C45 C46 1.54(4) . ?
C45 C47 1.55(4) . ?
C49 C50 1.48(3) . ?
C49 C52 1.49(3) . ?
C49 C51 1.57(3) . ?
C61 C62 1.45(2) . ?
C61 C63 1.45(2) . ?
C61 C64 1.47(2) . ?
C65 C67 1.43(5) . ?
C65 C68 1.47(4) . ?
C65 C66 1.47(4) . ?
C69 C70 1.47(4) . ?
C69 C72 1.51(4) . ?
C69 C71 1.52(4) . ?
C81 C84 1.45(4) . ?
C81 C82 1.52(3) . ?
C81 C83 1.55(3) . ?
C85 C87 1.48(4) . ?
C85 C86 1.52(4) . ?
C85 C88 1.52(4) . ?
C89 C90 1.51(3) . ?
C89 C92 1.52(3) . ?
C89 C91 1.53(4) . ?
C101 C102 1.46(3) . ?
C101 C104 1.49(3) . ?
C101 C103 1.56(3) . ?
C105 C107 1.47(3) . ?
C105 C108 1.49(3) . ?
C105 C106 1.51(3) . ?
C109 C112 1.42(4) . ?
C109 C110 1.43(4) . ?
C109 C111 1.57(4) . ?

loop_
_geom_torsion_atom_site_label_1
_geom_torsion_atom_site_label_2
_geom_torsion_atom_site_label_3
_geom_torsion_atom_site_label_4
_geom_torsion
_geom_torsion_site_symmetry_1
_geom_torsion_site_symmetry_2
_geom_torsion_site_symmetry_3
_geom_torsion_site_symmetry_4
_geom_torsion_publ_flag
O2 Si1 O1 U1 118.6(9) . . . . ?
O3 Si1 O1 U1 -113.6(8) . . . . ?
O4 Si1 O1 U1 -4.1(8) . . . . ?
Rb1 Si1 O1 U1 -169.5(13) . . . . ?
O2 Si1 O1 Rb1 -71.9(12) . . . . ?
O3 Si1 O1 Rb1 55.9(12) . . . . ?
O4 Si1 O1 Rb1 165.4(9) . . . . ?
U1 Si1 O1 Rb1 169.5(13) . . . . ?
O1 Si1 O2 C1 -27(3) . . . . ?
O3 Si1 O2 C1 -156(2) . . . . ?
O4 Si1 O2 C1 85(2) . . . . ?
U1 Si1 O2 C1 22(3) . . . . ?
Rb1 Si1 O2 C1 -58(2) . . . . ?
O1 Si1 O3 C5 -95.4(19) . . . . ?
O2 Si1 O3 C5 37(2) . . . . ?
O4 Si1 O3 C5 161.9(18) . . . . ?
U1 Si1 O3 C5 -141.0(17) . . . . ?
Rb1 Si1 O3 C5 -69.7(19) . . . . ?
O1 Si1 O4 C9 177.6(15) . . . . ?
O2 Si1 O4 C9 53.2(17) . . . . ?
O3 Si1 O4 C9 -67.9(16) . . . . ?
U1 Si1 O4 C9 174.3(17) . . . . ?
Rb1 Si1 O4 C9 -173.0(12) . . . . ?
O1 Si1 O4 U1 3.4(7) . . . . ?
O2 Si1 O4 U1 -121.1(7) . . . . ?
O3 Si1 O4 U1 117.8(7) . . . . ?
Rb1 Si1 O4 U1 12.7(8) . . . . ?
O23 Si2 O21 U1 -119.5(19) . . . . ?
O22 Si2 O21 U1 -1(2) . . . . ?
O24 Si2 O21 U1 109(2) . . . . ?
O23 Si2 O22 C21 -65(2) . . . . ?
O21 Si2 O22 C21 -175(2) . . . . ?
O24 Si2 O22 C21 68(2) . . . . ?
U1 Si2 O22 C21 -175(2) . . . . ?
O23 Si2 O22 U1 110.3(12) . . . . ?
O21 Si2 O22 U1 0.4(9) . . . . ?
O24 Si2 O22 U1 -116.5(9) . . . . ?
O21 Si2 O23 C25 -123(4) . . . . ?
O22 Si2 O23 C25 146(4) . . . . ?
O24 Si2 O23 C25 12(5) . . . . ?
U1 Si2 O23 C25 -146(4) . . . . ?
O23 Si2 O24 C29 -128(2) . . . . ?
O21 Si2 O24 C29 4(3) . . . . ?
O22 Si2 O24 C29 94(3) . . . . ?
U1 Si2 O24 C29 29(3) . . . . ?
O43 Si3 O42 C41 -28(2) . . . . ?
O41 Si3 O42 C41 96.7(19) . . . . ?
O44 Si3 O42 C41 -146.9(18) . . . . ?
O42 Si3 O43 C45 164(2) . . . . ?
O41 Si3 O43 C45 40(2) . . . . ?
O44 Si3 O43 C45 -81(2) . . . . ?
O43 Si3 O44 C49 -68(2) . . . . ?
O42 Si3 O44 C49 45(2) . . . . ?
O41 Si3 O44 C49 166.0(18) . . . . ?
O62 Si4 O63 C65 -90(4) . . . . ?
O61 Si4 O63 C65 33(4) . . . . ?
O64 Si4 O63 C65 152(4) . . . . ?
O62 Si4 O64 C69 -71(3) . . . . ?
O61 Si4 O64 C69 164(3) . . . . ?
O63 Si4 O64 C69 43(3) . . . . ?
O83 Si5 O81 Rb1 -120.5(7) . . . . ?
O82 Si5 O81 Rb1 117.4(6) . . . . ?
O84 Si5 O81 Rb1 -3.6(8) . . . . ?
O83 Si5 O82 C81 -156(2) . . . . ?
O81 Si5 O82 C81 -30(2) . . . . ?
O84 Si5 O82 C81 87(2) . . . . ?
Rb1 Si5 O82 C81 34(2) . . . . ?
O82 Si5 O83 C85 40(2) . . . . ?
O81 Si5 O83 C85 -84(2) . . . . ?
O84 Si5 O83 C85 160(2) . . . . ?
Rb1 Si5 O83 C85 -151.1(19) . . . . ?
O83 Si5 O84 C89 -54(2) . . . . ?
O82 Si5 O84 C89 63(2) . . . . ?
O81 Si5 O84 C89 -175.7(18) . . . . ?
Rb1 Si5 O84 C89 -180(2) . . . . ?
O83 Si5 O84 Rb1 126.1(8) . . . . ?
O82 Si5 O84 Rb1 -117.2(8) . . . . ?
O81 Si5 O84 Rb1 4.1(9) . . . . ?
O102 Si6 O101 U2 -29(3) . . . . ?
O104 Si6 O101 U2 96(3) . . . . ?
O103 Si6 O101 U2 -152(3) . . . . ?
Rb1 Si6 O101 U2 -138(3) . . . . ?
O102 Si6 O101 Rb1 109.1(8) . . . . ?
O104 Si6 O101 Rb1 -125.9(8) . . . . ?
O103 Si6 O101 Rb1 -14.2(8) . . . . ?
O104 Si6 O102 C101 -164.5(18) . . . . ?
O101 Si6 O102 C101 -35(2) . . . . ?
O103 Si6 O102 C101 84.7(19) . . . . ?
Rb1 Si6 O102 C101 25(2) . . . . ?
O102 Si6 O103 C105 62(2) . . . . ?
O104 Si6 O103 C105 -51(2) . . . . ?
O101 Si6 O103 C105 -171(2) . . . . ?
Rb1 Si6 O103 C105 175(2) . . . . ?
O102 Si6 O103 Rb1 -113.1(7) . . . . ?
O104 Si6 O103 Rb1 134.3(8) . . . . ?
O101 Si6 O103 Rb1 13.9(8) . . . . ?
O102 Si6 O104 C109 55(3) . . . . ?
O101 Si6 O104 C109 -76(2) . . . . ?
O103 Si6 O104 C109 171(2) . . . . ?
Rb1 Si6 O104 C109 -137(2) . . . . ?
Si1 O2 C1 C3 73(3) . . . . ?
Si1 O2 C1 C2 -48(3) . . . . ?
Si1 O2 C1 C4 -167.4(18) . . . . ?
Si1 O3 C5 C6 54(3) . . . . ?
Si1 O3 C5 C8 172.8(16) . . . . ?
Si1 O3 C5 C7 -69(2) . . . . ?
Si1 O4 C9 C12 44(2) . . . . ?
U1 O4 C9 C12 -144.5(17) . . . . ?
Si1 O4 C9 C11 164.4(16) . . . . ?
U1 O4 C9 C11 -24(2) . . . . ?
Si1 O4 C9 C10 -78(2) . . . . ?
U1 O4 C9 C10 94(2) . . . . ?
Si2 O22 C21 C24 -44(3) . . . . ?
U1 O22 C21 C24 144(2) . . . . ?
Si2 O22 C21 C23 95(2) . . . . ?
U1 O22 C21 C23 -76(3) . . . . ?
Si2 O22 C21 C22 -155.3(17) . . . . ?
U1 O22 C21 C22 33(3) . . . . ?
Si2 O23 C25 C28 70(6) . . . . ?
Si2 O23 C25 C26 -164(4) . . . . ?
Si2 O23 C25 C27 -41(6) . . . . ?
Si2 O24 C29 C32 -57(3) . . . . ?
Si2 O24 C29 C30 -173.3(19) . . . . ?
Si2 O24 C29 C31 72(3) . . . . ?
Si3 O42 C41 C44 81(3) . . . . ?
Si3 O42 C41 C43 -49(3) . . . . ?
Si3 O42 C41 C42 -162.3(17) . . . . ?
Si3 O43 C45 C48 53(3) . . . . ?
Si3 O43 C45 C46 -81(3) . . . . ?
Si3 O43 C45 C47 172.1(18) . . . . ?
Si3 O44 C49 C50 -92(2) . . . . ?
Si3 O44 C49 C52 148.6(18) . . . . ?
Si3 O44 C49 C51 27(3) . . . . ?
Si4 O63 C65 C67 -108(4) . . . . ?
Si4 O63 C65 C68 135(3) . . . . ?
Si4 O63 C65 C66 19(5) . . . . ?
Si4 O64 C69 C70 142(3) . . . . ?
Si4 O64 C69 C72 11(5) . . . . ?
Si4 O64 C69 C71 -99(4) . . . . ?
Si5 O82 C81 C84 -153(2) . . . . ?
Si5 O82 C81 C82 -29(3) . . . . ?
Si5 O82 C81 C83 88(2) . . . . ?
Si5 O83 C85 C87 -81(3) . . . . ?
Si5 O83 C85 C86 40(3) . . . . ?
Si5 O83 C85 C88 160.5(19) . . . . ?
Si5 O84 C89 C90 -174.6(16) . . . . ?
Rb1 O84 C89 C90 6(3) . . . . ?
Si5 O84 C89 C92 68(3) . . . . ?
Rb1 O84 C89 C92 -112.1(19) . . . . ?
Si5 O84 C89 C91 -57(3) . . . . ?
Rb1 O84 C89 C91 123.0(18) . . . . ?
Si6 O102 C101 C102 84(3) . . . . ?
Si6 O102 C101 C104 -42(3) . . . . ?
Si6 O102 C101 C103 -156.9(18) . . . . ?
Si6 O103 C105 C107 -145.2(18) . . . . ?
Rb1 O103 C105 C107 28(3) . . . . ?
Si6 O103 C105 C108 97(2) . . . . ?
Rb1 O103 C105 C108 -89(2) . . . . ?
Si6 O103 C105 C106 -21(3) . . . . ?
Rb1 O103 C105 C106 152.0(17) . . . . ?
Si6 O104 C109 C112 -52(4) . . . . ?
Si6 O104 C109 C110 -174(2) . . . . ?
Si6 O104 C109 C111 69(3) . . . . ?
